data_7710942
loop_
_publ_author_name
'Culpepper, Johnathan D.'
'Lee, Kyounghoon'
'Portis, William'
'Swenson, Dale C.'
'Daly, Scott R.'

_publ_section_title
;
 Fluorination and hydrolytic stability of water-soluble platinum complexes
 with a borane-bridged diphosphoramidite ligand
;
_journal_name_full 'Dalton Transactions'
_journal_paper_doi 10.1039/D2DT01482C
_journal_year 2022
_chemical_formula_moiety 'C20 H48 B2 Cl2 N6 O8 P4 Pt2, 2(C F3 O3 S)'
_chemical_formula_sum 'C22 H48 B2 Cl2 F6 N6 O14 P4 Pt2 S2'
_chemical_formula_weight 1405.36
_space_group_crystal_system orthorhombic
_space_group_IT_number 41
_space_group_name_Hall 'A 2 -2ab'
_space_group_name_H-M_alt 'A e a 2'
_atom_sites_solution_hydrogens geom
_audit_creation_date 2021-10-20
_audit_creation_method
;
Olex2 1.2
(compiled 2018.05.29 svn.r3508 for OlexSys, GUI svn.r5506)
;
_audit_update_record
;
2022-05-12 deposited with the CCDC.	2022-08-03 downloaded from the CCDC.
;
_cell_angle_alpha 90
_cell_angle_beta 90
_cell_angle_gamma 90
_cell_formula_units_Z 8
_cell_length_a 25.9286(8)
_cell_length_b 18.9042(4)
_cell_length_c 18.5116(4)
_cell_measurement_reflns_used 9942
_cell_measurement_temperature 150(2)
_cell_measurement_theta_max 26.28
_cell_measurement_theta_min 2.294
_cell_volume 9073.6(4)
_computing_molecular_graphics 'Olex2 (Dolomanov et al., 2009)'
_computing_publication_material 'Olex2 (Dolomanov et al., 2009)'
_computing_structure_refinement 'ShelXL (Sheldrick, 2015)'
_diffrn_ambient_temperature 150.0
_diffrn_measured_fraction_theta_full 1.000
_diffrn_measured_fraction_theta_max 1.000
_diffrn_measurement_device_type 'Bruker Nonius Kappa APEX II'
_diffrn_radiation_type MoK\a
_diffrn_radiation_wavelength 0.71073
_diffrn_reflns_av_R_equivalents 0.0711
_diffrn_reflns_av_unetI/netI 0.0389
_diffrn_reflns_Laue_measured_fraction_full 1.000
_diffrn_reflns_Laue_measured_fraction_max 1.000
_diffrn_reflns_limit_h_max 30
_diffrn_reflns_limit_h_min -30
_diffrn_reflns_limit_k_max 22
_diffrn_reflns_limit_k_min -22
_diffrn_reflns_limit_l_max 22
_diffrn_reflns_limit_l_min -22
_diffrn_reflns_number 78652
_diffrn_reflns_point_group_measured_fraction_full 0.998
_diffrn_reflns_point_group_measured_fraction_max 0.998
_diffrn_reflns_theta_full 25.000
_diffrn_reflns_theta_max 25.000
_diffrn_reflns_theta_min 2.155
_exptl_absorpt_coefficient_mu 6.598
_exptl_absorpt_correction_T_max 1.0000
_exptl_absorpt_correction_T_min 0.8064
_exptl_absorpt_correction_type multi-scan
_exptl_absorpt_process_details
;
SADABS-2016/2 (Bruker,2016/2) was used for absorption correction.
wR2(int) was 0.0942 before and 0.0827 after correction.
The Ratio of minimum to maximum transmission is 0.8064.
The \l/2 correction factor is not present.
;
_exptl_crystal_colour colourless
_exptl_crystal_colour_primary colourless
_exptl_crystal_density_diffrn 2.058
_exptl_crystal_description needle
_exptl_crystal_F_000 5440
_exptl_crystal_size_max 0.125
_exptl_crystal_size_mid 0.025
_exptl_crystal_size_min 0.025
_refine_diff_density_max 1.327
_refine_diff_density_min -1.605
_refine_diff_density_rms 0.136
_refine_ls_abs_structure_details
;
 Flack x determined using 3391 quotients [(I+)-(I-)]/[(I+)+(I-)]
 (Parsons, Flack and Wagner, Acta Cryst. B69 (2013) 249-259).
;
_refine_ls_abs_structure_Flack 0.011(4)
_refine_ls_extinction_method none
_refine_ls_goodness_of_fit_ref 1.130
_refine_ls_hydrogen_treatment constr
_refine_ls_matrix_type full
_refine_ls_number_parameters 703
_refine_ls_number_reflns 7975
_refine_ls_number_restraints 807
_refine_ls_restrained_S_all 1.104
_refine_ls_R_factor_all 0.0348
_refine_ls_R_factor_gt 0.0326
_refine_ls_shift/su_max 0.002
_refine_ls_shift/su_mean 0.000
_refine_ls_structure_factor_coef Fsqd
_refine_ls_weighting_details 'w=1/[\s^2^(Fo^2^)+(0.0203P)^2^+72.6144P] where P=(Fo^2^+2Fc^2^)/3'
_refine_ls_weighting_scheme calc
_refine_ls_wR_factor_gt 0.0678
_refine_ls_wR_factor_ref 0.0688
_reflns_Friedel_coverage 0.930
_reflns_Friedel_fraction_full 0.997
_reflns_Friedel_fraction_max 0.997
_reflns_number_gt 7630
_reflns_number_total 7975
_reflns_threshold_expression 'I > 2\s(I)'
_cod_data_source_file d2dt01482c2.cif
_cod_data_source_block dal2114p2_a
_cod_original_sg_symbol_Hall 'A 2 -2ac'
_cod_database_code 7710942
_shelx_shelxl_version_number 2018/3
_shelx_space_group_comment
;
The symmetry employed for this shelxl refinement is uniquely defined
by the following loop, which should always be used as a source of
symmetry information in preference to the above space-group names.
They are only intended as comments.
;
_olex2_refinement_description
;
1. Fixed Uiso
 At 1.2 times of:
  All C(H,H) groups, All C(H,H,H,H) groups
 At 1.5 times of:
  All C(H,H,H) groups
2. Restrained distances
 S111-O112 \\sim S111-O113 \\sim S111-O114 \\sim S101_$1-O102_$1 \\sim
S101_$1-O103_$1 ~
 S101_$1-O104_$1 \\sim S121_$2-O122_$2 \\sim S121_$2-O123_$2 \\sim
S121_$2-O124_$2
 with sigma of 0.02
 C105-F106 \\sim C105-F107 \\sim C105-F108 \\sim C115_$3-F116_$3 \\sim
C115_$3-F117_$3 ~
 C115_$3-F118_$3 \\sim C125_$4-F126_$4 \\sim C125_$4-F127_$4 \\sim
C125_$4-F128_$4
 with sigma of 0.02
 S101-C105 \\sim S111_$3-C115_$3 \\sim S121_$4-C125_$4
 with sigma of 0.02
 O102-O103 \\sim O102-O104 \\sim O103-O104 \\sim O112_$3-O113_$3 \\sim
O112_$3-O114_$3 ~
 O113_$3-O114_$3 \\sim O122_$4-O123_$4 \\sim O122_$4-O124_$4 \\sim
O123_$4-O124_$4
 with sigma of 0.02
 F106-F107 \\sim F106-F108 \\sim F107-F108 \\sim F116_$3-F117_$3 \\sim
F116_$3-F118_$3 ~
 F117_$3-F118_$3 \\sim F126_$4-F127_$4 \\sim F126_$4-F128_$4 \\sim
F127_$4-F128_$4
 with sigma of 0.02
 S101-F106 \\sim S101-F107 \\sim S101-F108 \\sim S111_$3-F116_$3 \\sim
S111_$3-F117_$3 ~
 S111_$3-F118_$3 \\sim S121_$4-F126_$4 \\sim S121_$4-F127_$4 \\sim
S121_$4-F128_$4
 with sigma of 0.02
 C105-O102 \\sim C105-O103 \\sim C105-O104 \\sim C115_$3-O112_$3 \\sim
C115_$3-O113_$3 ~
 C115_$3-O114_$3 \\sim C125_$4-O122_$4 \\sim C125_$4-O123_$4 \\sim
C125_$4-O124_$4
 with sigma of 0.02
 N1-C1 \\sim N1-C1'
 with sigma of 0.02
 C4-C3 \\sim C4-C3'
 with sigma of 0.02
 N3-C3 \\sim N3-C3'
 with sigma of 0.02
 C2-C3 \\sim C2'-C3'
 with sigma of 0.02
 C4-C5 \\sim C4-C5'
 with sigma of 0.02
 N2-C6 \\sim N2-C6'
 with sigma of 0.02
 C1-C2 \\sim C1'-C2'
 with sigma of 0.02
 C5-C6 \\sim C5'-C6'
 with sigma of 0.02
3. Uiso/Uaniso restraints and constraints
S111 \\sim O112 \\sim O113 \\sim O114 \\sim C115 \\sim F116 \\sim F117 \\sim
F118 \\sim S11' \\sim O12' \\sim O13' \\sim O14' \\sim C15' \\sim F16' \\sim
F17' \\sim F18' \\sim S121 \\sim O122 \\sim O123 \\sim O124 \\sim C125 \\sim
F126 \\sim F127 \\sim F128: within 2A with sigma of 0.04 and sigma for terminal
atoms of 0.08
Uanis(C3) = Uanis(C3')
Uanis(S111) = Uanis(S11')
Uanis(C1) = Uanis(C1')
Uanis(C2) = Uanis(C2')
Uanis(C5) = Uanis(C5')
Uanis(C6) = Uanis(C6')
4. Rigid body (RIGU) restrains
 S111, O112, O113, O114, C115, F116, F117, F118, S11', O12', O13', O14', C15',
 F16', F17', F18', S121, O122, O123, O124, C125, F126, F127, F128
 with sigma for 1-2 distances of 0.004 and sigma for 1-3 distances of 0.004
5. Same fragment restrains
{S111, O112, O113, O114, C115, F116, F117, F118} sigma for 1-2: 0.005, 1-3:
0.005
as
{S11', O12', O13', O14', C15', F16', F17', F18'}
6. Others
 Sof(C1')=Sof(H1'A)=Sof(H1'B)=Sof(C2')=Sof(H2'A)=Sof(H2'B)=Sof(C3')=Sof(H3'A)=
 Sof(H3'B)=Sof(H4BC)=Sof(H4BD)=Sof(C5')=Sof(H5'A)=Sof(H5'B)=Sof(C6')=Sof(H6'A)=
 Sof(H6'B)=1-FVAR(1)
 Sof(C1)=Sof(H1A)=Sof(H1B)=Sof(C2)=Sof(H2A)=Sof(H2B)=Sof(C3)=Sof(H3A)=Sof(H3B)=
 Sof(H4AA)=Sof(H4AB)=Sof(C5)=Sof(H5A)=Sof(H5B)=Sof(C6)=Sof(H6A)=Sof(H6B)=FVAR(1)
 Fixed Sof: S111(0.25) O112(0.25) O113(0.25) O114(0.25) C115(0.25) F116(0.25)
 F117(0.25) F118(0.25) S11'(0.25) O12'(0.25) O13'(0.25) O14'(0.25) C15'(0.25)
 F16'(0.25) F17'(0.25) F18'(0.25) S121(0.5) O122(0.5) O123(0.5) O124(0.5)
 C125(0.5) F126(0.5) F127(0.5) F128(0.5)
7.a Secondary CH2 refined with riding coordinates:
 C1(H1A,H1B), C1'(H1'A,H1'B), C2(H2A,H2B), C2'(H2'A,H2'B), C3(H3A,H3B),
 C3'(H3'A,H3'B), C4(H4AA,H4AB), C4(H4BC,H4BD), C5(H5A,H5B), C5'(H5'A,H5'B),
 C6(H6A,H6B), C6'(H6'A,H6'B), C11(H11A,H11B), C12(H12A,H12B), C13(H13A,H13B),
 C14(H14A,H14B), C15(H15A,H15B), C16(H16A,H16B)
7.b Idealised Me refined as rotating group:
 C7(H7A,H7B,H7C), C8(H8A,H8B,H8C), C9(H9A,H9B,H9C), C10(H10A,H10B,H10C),
 C17(H17A,H17B,H17C), C18(H18A,H18B,H18C), C19(H19A,H19B,H19C), C20(H20A,H20B,
 H20C)
;
_olex2_submission_special_instructions 'No special instructions were received'

loop_
_space_group_symop_operation_xyz
'x, y, z'
'-x, -y, z'
'x+1/2, -y+1/2, z'
'-x+1/2, y+1/2, z'
'x, y+1/2, z+1/2'
'-x, -y+1/2, z+1/2'
'x+1/2, -y+1, z+1/2'
'-x+1/2, y+1, z+1/2'

loop_
_atom_site_label
_atom_site_type_symbol
_atom_site_fract_x
_atom_site_fract_y
_atom_site_fract_z
_atom_site_U_iso_or_equiv
_atom_site_adp_type
_atom_site_occupancy
_atom_site_site_symmetry_order
_atom_site_calc_flag
_atom_site_refinement_flags_posn
_atom_site_refinement_flags_adp
_atom_site_refinement_flags_occupancy
_atom_site_disorder_assembly
_atom_site_disorder_group
Pt1 Pt 0.71957(2) 0.20444(2) 0.39209(5) 0.01858(11) Uani 1 1 d . . . . .
Pt2 Pt 0.62429(2) 0.25991(2) 0.50157(5) 0.01935(11) Uani 1 1 d . . . . .
Cl2 Cl 0.71517(10) 0.28272(17) 0.49465(19) 0.0297(7) Uani 1 1 d . . . . .
Cl1 Cl 0.63322(12) 0.24708(17) 0.37296(18) 0.0278(7) Uani 1 1 d . . . . .
P3 P 0.62706(11) 0.27306(17) 0.61906(18) 0.0198(7) Uani 1 1 d . . . . .
P4 P 0.54148(11) 0.23721(17) 0.4943(2) 0.0252(7) Uani 1 1 d . . . . .
P2 P 0.80084(11) 0.17790(17) 0.41212(15) 0.0200(6) Uani 1 1 d . . . . .
P1 P 0.71822(12) 0.13883(17) 0.29392(17) 0.0224(7) Uani 1 1 d . . . . .
O4 O 0.8153(3) 0.1856(4) 0.4943(5) 0.0238(17) Uani 1 1 d . . . . .
O5 O 0.6648(3) 0.2178(4) 0.6557(5) 0.0264(19) Uani 1 1 d . . . . .
O6 O 0.6587(3) 0.3409(4) 0.6403(4) 0.0239(18) Uani 1 1 d . . . . .
O2 O 0.7371(3) 0.1794(4) 0.2249(4) 0.0268(19) Uani 1 1 d . . . . .
O3 O 0.8383(3) 0.2341(4) 0.3764(4) 0.026(2) Uani 1 1 d . . . . .
O1 O 0.6616(3) 0.1193(4) 0.2706(5) 0.030(2) Uani 1 1 d . . . . .
O7 O 0.5141(3) 0.2854(5) 0.4359(5) 0.031(2) Uani 1 1 d . . . . .
O8 O 0.5309(3) 0.1645(5) 0.4557(5) 0.040(2) Uani 1 1 d . . . . .
B1 B 0.7960(5) 0.0485(7) 0.3399(7) 0.020(3) Uani 1 1 d . . . . .
N1 N 0.7514(4) 0.0655(5) 0.2951(6) 0.028(2) Uani 1 1 d D . . . .
N2 N 0.8213(4) 0.1016(5) 0.3832(7) 0.030(2) Uani 1 1 d D . . . .
N3 N 0.8176(4) -0.0193(5) 0.3349(6) 0.031(3) Uani 1 1 d D . . . .
C1 C 0.7422(8) 0.0167(10) 0.2307(9) 0.036(5) Uani 0.743(17) 1 d D . P A 1
H1A H 0.770109 0.022114 0.194614 0.043 Uiso 0.743(17) 1 calc R . P A 1
H1B H 0.708857 0.027760 0.207296 0.043 Uiso 0.743(17) 1 calc R . P A 1
C1' C 0.7259(18) 0.001(3) 0.259(3) 0.036(5) Uani 0.257(17) 1 d D . P A 2
H1'A H 0.706131 -0.026362 0.295330 0.043 Uiso 0.257(17) 1 calc R . P A 2
H1'B H 0.702078 0.016573 0.220587 0.043 Uiso 0.257(17) 1 calc R . P A 2
C2 C 0.7418(8) -0.0591(8) 0.2615(11) 0.035(5) Uani 0.743(17) 1 d D . P A 1
H2A H 0.731929 -0.093172 0.223292 0.042 Uiso 0.743(17) 1 calc R . P A 1
H2B H 0.716362 -0.062645 0.301262 0.042 Uiso 0.743(17) 1 calc R . P A 1
C2' C 0.769(2) -0.044(3) 0.227(3) 0.035(5) Uani 0.257(17) 1 d D . P A 2
H2'A H 0.794631 -0.014663 0.200938 0.042 Uiso 0.257(17) 1 calc R . P A 2
H2'B H 0.755602 -0.080805 0.194506 0.042 Uiso 0.257(17) 1 calc R . P A 2
C3 C 0.7977(16) -0.0765(11) 0.291(3) 0.048(6) Uani 0.743(17) 1 d D . P A 1
H3A H 0.796542 -0.120583 0.319335 0.057 Uiso 0.743(17) 1 calc R . P A 1
H3B H 0.821117 -0.084399 0.249073 0.057 Uiso 0.743(17) 1 calc R . P A 1
C3' C 0.795(4) -0.079(2) 0.297(7) 0.048(6) Uani 0.257(17) 1 d D . P A 2
H3'A H 0.768309 -0.102369 0.326815 0.057 Uiso 0.257(17) 1 calc R . P A 2
H3'B H 0.821316 -0.113746 0.282892 0.057 Uiso 0.257(17) 1 calc R . P A 2
C4 C 0.8632(5) -0.0416(7) 0.3735(9) 0.043(4) Uani 1 1 d D . . . .
H4AA H 0.891772 -0.048939 0.338805 0.052 Uiso 0.743(17) 1 calc R . P A 1
H4AB H 0.856305 -0.087292 0.397839 0.052 Uiso 0.743(17) 1 calc R . P A 1
H4BC H 0.882826 -0.075359 0.343206 0.052 Uiso 0.257(17) 1 calc R . P A 2
H4BD H 0.852751 -0.066611 0.418179 0.052 Uiso 0.257(17) 1 calc R . P A 2
C5 C 0.8798(9) 0.0144(10) 0.4310(13) 0.053(7) Uani 0.743(17) 1 d D . P A 1
H5A H 0.856479 0.011324 0.473254 0.064 Uiso 0.743(17) 1 calc R . P A 1
H5B H 0.915226 0.003687 0.447774 0.064 Uiso 0.743(17) 1 calc R . P A 1
C5' C 0.8988(17) 0.022(2) 0.394(5) 0.053(7) Uani 0.257(17) 1 d D . P A 2
H5'A H 0.927781 0.006199 0.424784 0.064 Uiso 0.257(17) 1 calc R . P A 2
H5'B H 0.912646 0.045133 0.350143 0.064 Uiso 0.257(17) 1 calc R . P A 2
C6 C 0.8784(6) 0.0856(9) 0.4022(14) 0.040(6) Uani 0.743(17) 1 d D . P A 1
H6A H 0.900237 0.089058 0.358536 0.048 Uiso 0.743(17) 1 calc R . P A 1
H6B H 0.891186 0.119772 0.438529 0.048 Uiso 0.743(17) 1 calc R . P A 1
C6' C 0.8636(18) 0.068(3) 0.433(3) 0.040(6) Uani 0.257(17) 1 d D . P A 2
H6'A H 0.883706 0.106498 0.456074 0.048 Uiso 0.257(17) 1 calc R . P A 2
H6'B H 0.846537 0.040745 0.471915 0.048 Uiso 0.257(17) 1 calc R . P A 2
C7 C 0.6296(5) 0.0750(8) 0.3176(9) 0.047(4) Uani 1 1 d . . . . .
H7A H 0.594887 0.095191 0.320786 0.071 Uiso 1 1 calc GR . . . .
H7B H 0.645002 0.073102 0.365928 0.071 Uiso 1 1 calc GR . . . .
H7C H 0.627617 0.027122 0.297547 0.071 Uiso 1 1 calc GR . . . .
C8 C 0.7224(6) 0.2515(7) 0.2106(8) 0.034(3) Uani 1 1 d . . . . .
H8A H 0.734033 0.265006 0.162111 0.051 Uiso 1 1 calc GR . . . .
H8B H 0.738340 0.282746 0.246427 0.051 Uiso 1 1 calc GR . . . .
H8C H 0.684782 0.255864 0.213372 0.051 Uiso 1 1 calc GR . . . .
C9 C 0.8349(4) 0.3080(6) 0.3971(10) 0.033(3) Uani 1 1 d . . . . .
H9A H 0.863841 0.334204 0.376189 0.049 Uiso 1 1 calc GR . . . .
H9B H 0.836014 0.311876 0.449909 0.049 Uiso 1 1 calc GR . . . .
H9C H 0.802333 0.327880 0.379333 0.049 Uiso 1 1 calc GR . . . .
C10 C 0.7925(5) 0.1414(8) 0.5487(8) 0.040(3) Uani 1 1 d . . . . .
H10A H 0.817939 0.131626 0.586546 0.060 Uiso 1 1 calc GR . . . .
H10B H 0.781204 0.096814 0.526861 0.060 Uiso 1 1 calc GR . . . .
H10C H 0.762696 0.165690 0.569923 0.060 Uiso 1 1 calc GR . . . .
B11 B 0.5206(5) 0.2579(7) 0.6419(7) 0.021(3) Uani 1 1 d . . . . .
N11 N 0.5066(4) 0.2376(6) 0.5673(6) 0.028(2) Uani 1 1 d . . . . .
N12 N 0.5733(4) 0.2737(5) 0.6643(5) 0.023(2) Uani 1 1 d . . . . .
N13 N 0.4818(4) 0.2586(6) 0.6943(6) 0.029(3) Uani 1 1 d . . . . .
C11 C 0.4517(5) 0.2152(9) 0.5571(9) 0.048(4) Uani 1 1 d . . . . .
H11A H 0.447322 0.165850 0.573756 0.057 Uiso 1 1 calc R . . . .
H11B H 0.442786 0.217109 0.505082 0.057 Uiso 1 1 calc R . . . .
C12 C 0.4161(5) 0.2627(8) 0.5986(8) 0.040(4) Uani 1 1 d . . . . .
H12A H 0.421962 0.312521 0.584386 0.048 Uiso 1 1 calc R . . . .
H12B H 0.379849 0.250391 0.587703 0.048 Uiso 1 1 calc R . . . .
C13 C 0.4263(5) 0.2537(8) 0.6776(8) 0.038(3) Uani 1 1 d . . . . .
H13A H 0.407511 0.290724 0.704751 0.045 Uiso 1 1 calc R . . . .
H13B H 0.413146 0.207103 0.693464 0.045 Uiso 1 1 calc R . . . .
C14 C 0.4909(6) 0.2620(10) 0.7719(8) 0.054(5) Uani 1 1 d . . . . .
H14A H 0.469830 0.225497 0.796344 0.065 Uiso 1 1 calc R . . . .
H14B H 0.479864 0.308839 0.790182 0.065 Uiso 1 1 calc R . . . .
C15 C 0.5461(5) 0.2508(9) 0.7901(8) 0.044(4) Uani 1 1 d . . . . .
H15A H 0.554805 0.200160 0.784129 0.053 Uiso 1 1 calc R . . . .
H15B H 0.552076 0.263736 0.841237 0.053 Uiso 1 1 calc R . . . .
C16 C 0.5811(5) 0.2956(9) 0.7414(7) 0.041(4) Uani 1 1 d . . . . .
H16A H 0.572655 0.346370 0.747100 0.049 Uiso 1 1 calc R . . . .
H16B H 0.617660 0.288646 0.755266 0.049 Uiso 1 1 calc R . . . .
C17 C 0.6520(5) 0.1441(7) 0.6547(8) 0.038(3) Uani 1 1 d . . . . .
H17A H 0.679267 0.117106 0.678875 0.058 Uiso 1 1 calc GR . . . .
H17B H 0.648779 0.128014 0.604538 0.058 Uiso 1 1 calc GR . . . .
H17C H 0.619218 0.136645 0.679914 0.058 Uiso 1 1 calc GR . . . .
C18 C 0.6442(5) 0.4100(6) 0.6109(9) 0.038(3) Uani 1 1 d . . . . .
H18A H 0.673620 0.430541 0.585235 0.057 Uiso 1 1 calc GR . . . .
H18B H 0.633905 0.441423 0.650470 0.057 Uiso 1 1 calc GR . . . .
H18C H 0.615224 0.404244 0.577344 0.057 Uiso 1 1 calc GR . . . .
C19 C 0.5153(6) 0.3608(8) 0.4425(9) 0.053(5) Uani 1 1 d . . . . .
H19A H 0.526956 0.381622 0.396896 0.080 Uiso 1 1 calc GR . . . .
H19B H 0.539173 0.374108 0.481288 0.080 Uiso 1 1 calc GR . . . .
H19C H 0.480684 0.378239 0.454004 0.080 Uiso 1 1 calc GR . . . .
C20 C 0.5482(6) 0.0996(7) 0.4914(12) 0.061(5) Uani 1 1 d . . . . .
H20A H 0.537010 0.058448 0.463198 0.091 Uiso 1 1 calc GR . . . .
H20B H 0.533336 0.097070 0.539955 0.091 Uiso 1 1 calc GR . . . .
H20C H 0.585946 0.099704 0.494828 0.091 Uiso 1 1 calc GR . . . .
S101 S 0.69935(14) -0.00878(17) 0.4981(2) 0.0409(8) Uani 1 1 d D . . . .
O102 O 0.6981(6) -0.0487(6) 0.4346(6) 0.082(5) Uani 1 1 d D . . . .
O103 O 0.7439(4) -0.0174(6) 0.5426(8) 0.073(4) Uani 1 1 d D . . . .
O104 O 0.6811(4) 0.0625(4) 0.4911(6) 0.044(2) Uani 1 1 d D . . . .
C105 C 0.6500(6) -0.0503(7) 0.5525(8) 0.058(5) Uani 1 1 d D . . . .
F106 F 0.6617(4) -0.1169(4) 0.5699(6) 0.074(3) Uani 1 1 d D . . . .
F107 F 0.6429(5) -0.0163(6) 0.6143(6) 0.099(4) Uani 1 1 d D . . . .
F108 F 0.6049(4) -0.0518(6) 0.5183(8) 0.108(5) Uani 1 1 d D . . . .
S111 S 0.5188(9) 0.0363(10) 0.1139(12) 0.050(2) Uani 0.25 1 d D U P B -1
O112 O 0.5334(14) 0.0112(19) 0.0462(15) 0.062(8) Uani 0.25 1 d D U P B -1
O113 O 0.4837(15) 0.0953(13) 0.115(2) 0.040(8) Uani 0.25 1 d D U P B -1
O114 O 0.5591(13) 0.042(2) 0.1656(19) 0.059(9) Uani 0.25 1 d D U P B -1
C115 C 0.4784(11) -0.0313(14) 0.1512(16) 0.070(7) Uani 0.25 1 d D U P B -1
F116 F 0.4437(13) -0.053(2) 0.103(2) 0.097(11) Uani 0.25 1 d D U P B -1
F117 F 0.4528(14) -0.0043(18) 0.2081(19) 0.087(9) Uani 0.25 1 d D U P B -1
F118 F 0.5037(13) -0.0859(14) 0.176(2) 0.086(9) Uani 0.25 1 d D U P B -1
S11' S 0.5210(9) 0.0319(10) 0.1170(11) 0.050(2) Uani 0.25 1 d D U P B -1
O12' O 0.5238(15) -0.0266(17) 0.0719(18) 0.060(8) Uani 0.25 1 d D U P B -1
O13' O 0.4871(14) 0.0884(14) 0.0943(18) 0.042(8) Uani 0.25 1 d D U P B -1
O14' O 0.5691(11) 0.057(2) 0.144(2) 0.052(9) Uani 0.25 1 d D U P B -1
C15' C 0.4884(12) 0.0035(15) 0.1971(16) 0.073(7) Uani 0.25 1 d D U P B -1
F16' F 0.4498(14) -0.040(2) 0.183(2) 0.089(8) Uani 0.25 1 d D U P B -1
F17' F 0.4680(18) 0.0614(18) 0.2293(19) 0.112(13) Uani 0.25 1 d D U P B -1
F18' F 0.5186(16) -0.024(2) 0.2461(17) 0.100(12) Uani 0.25 1 d D U P B -1
S121 S 0.5025(5) 0.0491(7) 0.7374(6) 0.071(3) Uani 0.5 1 d D U P C -2
O122 O 0.5438(14) 0.0804(18) 0.699(2) 0.18(2) Uani 0.5 1 d D U P C -2
O123 O 0.5101(12) 0.0375(16) 0.8117(10) 0.126(13) Uani 0.5 1 d D U P C -2
O124 O 0.4524(10) 0.0670(18) 0.715(2) 0.116(18) Uani 0.5 1 d D U P C -2
C125 C 0.5066(10) -0.0418(14) 0.7034(13) 0.072(8) Uani 0.5 1 d D U P C -2
F126 F 0.5040(13) -0.0399(15) 0.6327(11) 0.143(12) Uani 0.5 1 d D U P C -2
F127 F 0.4681(12) -0.0785(14) 0.730(2) 0.162(16) Uani 0.5 1 d D U P C -2
F128 F 0.5502(11) -0.0707(15) 0.7230(18) 0.118(15) Uani 0.5 1 d D U P C -2

loop_
_atom_site_aniso_label
_atom_site_aniso_U_11
_atom_site_aniso_U_22
_atom_site_aniso_U_33
_atom_site_aniso_U_23
_atom_site_aniso_U_13
_atom_site_aniso_U_12
Pt1 0.01431(18) 0.0251(2) 0.01638(18) -0.0043(2) 0.0003(2) -0.00251(17)
Pt2 0.01267(18) 0.0229(2) 0.0225(2) -0.0059(2) 0.00007(19) 0.00095(16)
Cl2 0.0157(13) 0.0430(17) 0.0303(16) -0.0151(16) 0.0045(13) -0.0048(11)
Cl1 0.0182(14) 0.0397(18) 0.0254(17) -0.0037(13) -0.0035(12) 0.0044(13)
P3 0.0125(14) 0.0244(16) 0.0226(17) -0.0045(14) 0.0014(12) -0.0023(12)
P4 0.0157(13) 0.0315(15) 0.0284(17) -0.0116(15) -0.0004(14) -0.0025(12)
P2 0.0154(13) 0.0249(15) 0.0197(17) -0.0065(12) -0.0002(11) -0.0002(12)
P1 0.0255(16) 0.0213(15) 0.0203(15) -0.0049(13) -0.0034(13) -0.0038(13)
O4 0.015(4) 0.037(4) 0.020(4) 0.004(4) -0.002(4) -0.005(3)
O5 0.024(4) 0.023(4) 0.033(5) -0.004(4) 0.000(4) 0.001(4)
O6 0.020(4) 0.023(4) 0.028(5) -0.006(4) 0.000(4) -0.006(3)
O2 0.040(5) 0.024(4) 0.017(4) -0.003(4) 0.002(4) 0.005(4)
O3 0.031(4) 0.022(4) 0.024(5) 0.003(4) 0.001(4) -0.005(4)
O1 0.036(5) 0.026(5) 0.029(5) -0.002(4) -0.013(4) -0.005(4)
O7 0.016(4) 0.046(6) 0.032(5) -0.008(4) -0.007(4) 0.001(4)
O8 0.028(5) 0.043(6) 0.050(6) -0.025(5) 0.004(4) -0.009(4)
B1 0.020(7) 0.025(7) 0.017(6) 0.002(5) 0.010(5) 0.002(6)
N1 0.041(6) 0.015(5) 0.028(6) -0.010(4) -0.012(5) -0.001(5)
N2 0.023(5) 0.032(6) 0.033(6) -0.011(5) -0.004(5) -0.001(4)
N3 0.033(6) 0.022(5) 0.039(6) -0.004(5) -0.009(5) -0.002(5)
C1 0.038(13) 0.042(11) 0.027(12) -0.021(9) -0.007(9) 0.009(9)
C1' 0.038(13) 0.042(11) 0.027(12) -0.021(9) -0.007(9) 0.009(9)
C2 0.047(13) 0.018(8) 0.042(12) -0.019(8) -0.011(9) -0.004(9)
C2' 0.047(13) 0.018(8) 0.042(12) -0.019(8) -0.011(9) -0.004(9)
C3 0.055(11) 0.017(7) 0.071(14) 0.000(8) -0.017(10) 0.006(7)
C3' 0.055(11) 0.017(7) 0.071(14) 0.000(8) -0.017(10) 0.006(7)
C4 0.032(7) 0.031(7) 0.066(12) -0.009(7) -0.013(7) 0.004(6)
C5 0.042(16) 0.040(10) 0.08(2) 0.005(13) -0.029(13) 0.003(10)
C5' 0.042(16) 0.040(10) 0.08(2) 0.005(13) -0.029(13) 0.003(10)
C6 0.017(9) 0.031(10) 0.072(18) -0.019(11) -0.001(11) -0.001(7)
C6' 0.017(9) 0.031(10) 0.072(18) -0.019(11) -0.001(11) -0.001(7)
C7 0.030(8) 0.045(9) 0.068(11) 0.008(8) -0.014(7) -0.022(7)
C8 0.035(8) 0.026(7) 0.040(8) 0.003(6) 0.020(7) 0.004(6)
C9 0.030(6) 0.031(7) 0.037(7) 0.006(7) 0.002(7) -0.007(5)
C10 0.043(8) 0.043(8) 0.034(8) 0.005(7) 0.000(6) -0.015(7)
B11 0.018(6) 0.026(7) 0.019(7) -0.009(6) 0.002(5) 0.001(6)
N11 0.017(5) 0.041(6) 0.027(6) -0.015(5) 0.001(5) -0.004(5)
N12 0.017(5) 0.036(6) 0.017(5) -0.002(4) 0.007(4) -0.001(4)
N13 0.006(5) 0.050(7) 0.032(6) -0.006(5) 0.006(4) -0.006(5)
C11 0.019(7) 0.067(11) 0.058(10) -0.030(9) 0.005(7) -0.011(7)
C12 0.019(7) 0.052(9) 0.049(10) 0.007(8) 0.001(6) 0.000(6)
C13 0.014(6) 0.045(9) 0.054(9) -0.015(7) 0.011(6) 0.000(6)
C14 0.032(9) 0.094(14) 0.037(9) -0.029(9) 0.013(7) -0.015(9)
C15 0.018(7) 0.088(12) 0.027(7) -0.001(8) 0.009(6) -0.023(7)
C16 0.021(7) 0.067(10) 0.034(8) -0.009(7) 0.007(6) -0.006(7)
C17 0.032(8) 0.031(8) 0.053(9) 0.000(7) -0.013(7) 0.003(6)
C18 0.043(8) 0.014(6) 0.057(9) -0.002(6) -0.008(7) 0.001(6)
C19 0.042(9) 0.044(9) 0.074(12) 0.001(9) -0.023(8) 0.011(8)
C20 0.054(9) 0.025(7) 0.103(15) -0.025(10) 0.012(11) -0.002(7)
S101 0.051(2) 0.0301(16) 0.0412(19) -0.0009(19) 0.009(2) -0.0112(15)
O102 0.143(14) 0.056(8) 0.049(8) -0.016(6) 0.028(8) -0.024(8)
O103 0.045(7) 0.056(7) 0.116(12) 0.021(8) -0.028(7) -0.005(6)
O104 0.050(6) 0.028(5) 0.055(7) 0.002(5) 0.001(5) -0.009(4)
C105 0.075(13) 0.032(9) 0.066(12) -0.010(8) 0.023(10) -0.017(8)
F106 0.111(9) 0.034(5) 0.079(7) 0.010(5) 0.011(6) -0.027(5)
F107 0.145(12) 0.070(8) 0.081(8) -0.012(7) 0.061(9) -0.030(8)
F108 0.055(7) 0.104(9) 0.164(14) 0.042(10) -0.005(8) -0.044(6)
S111 0.048(5) 0.039(4) 0.061(5) -0.004(4) 0.004(4) 0.007(4)
O112 0.08(2) 0.048(15) 0.060(13) -0.013(12) 0.015(11) 0.019(14)
O113 0.047(15) 0.032(12) 0.042(16) -0.004(10) 0.014(11) 0.005(13)
O114 0.071(13) 0.04(2) 0.065(16) 0.022(14) -0.014(13) -0.011(13)
C115 0.067(13) 0.041(12) 0.102(16) 0.007(11) 0.024(11) 0.000(11)
F116 0.071(18) 0.09(3) 0.13(2) -0.01(2) 0.021(16) -0.021(16)
F117 0.095(15) 0.057(16) 0.110(18) 0.011(14) 0.039(12) 0.006(13)
F118 0.09(2) 0.039(13) 0.13(2) 0.020(12) 0.030(17) 0.006(14)
S11' 0.048(5) 0.039(4) 0.061(5) -0.004(4) 0.004(4) 0.007(4)
O12' 0.062(17) 0.049(13) 0.070(15) -0.010(11) 0.001(13) 0.013(13)
O13' 0.046(15) 0.037(12) 0.042(16) -0.004(10) 0.011(10) 0.011(14)
O14' 0.057(12) 0.031(18) 0.068(17) 0.025(15) -0.012(13) 0.003(12)
C15' 0.088(14) 0.044(14) 0.087(14) 0.012(10) 0.030(11) 0.008(12)
F16' 0.086(14) 0.062(16) 0.119(18) 0.006(14) 0.042(13) -0.001(12)
F17' 0.13(3) 0.069(19) 0.13(3) -0.020(18) 0.05(2) 0.013(17)
F18' 0.12(2) 0.08(3) 0.101(19) 0.028(16) 0.007(18) 0.00(2)
S121 0.051(6) 0.075(8) 0.087(9) -0.031(6) 0.006(6) -0.012(5)
O122 0.14(3) 0.14(3) 0.26(4) -0.08(3) 0.14(3) -0.10(3)
O123 0.10(2) 0.18(4) 0.11(2) -0.088(19) -0.019(16) 0.00(2)
O124 0.07(2) 0.10(4) 0.17(4) -0.02(3) -0.02(3) 0.01(2)
C125 0.052(17) 0.075(17) 0.088(17) -0.041(16) -0.022(16) -0.022(12)
F126 0.17(3) 0.17(3) 0.083(16) -0.064(16) -0.017(17) 0.02(3)
F127 0.13(2) 0.13(3) 0.22(4) -0.01(3) 0.00(3) -0.09(2)
F128 0.098(19) 0.11(3) 0.15(3) -0.06(3) -0.02(2) 0.05(2)

loop_
_atom_type_symbol
_atom_type_description
_atom_type_scat_dispersion_real
_atom_type_scat_dispersion_imag
_atom_type_scat_source
C C 0.0033 0.0016 'International Tables Vol C Tables 4.2.6.8 and 6.1.1.4'
H H 0.0000 0.0000 'International Tables Vol C Tables 4.2.6.8 and 6.1.1.4'
B B 0.0013 0.0007 'International Tables Vol C Tables 4.2.6.8 and 6.1.1.4'
Cl Cl 0.1484 0.1585 'International Tables Vol C Tables 4.2.6.8 and 6.1.1.4'
F F 0.0171 0.0103 'International Tables Vol C Tables 4.2.6.8 and 6.1.1.4'
N N 0.0061 0.0033 'International Tables Vol C Tables 4.2.6.8 and 6.1.1.4'
O O 0.0106 0.0060 'International Tables Vol C Tables 4.2.6.8 and 6.1.1.4'
P P 0.1023 0.0942 'International Tables Vol C Tables 4.2.6.8 and 6.1.1.4'
Pt Pt -1.7033 8.3905 'International Tables Vol C Tables 4.2.6.8 and 6.1.1.4'
S S 0.1246 0.1234 'International Tables Vol C Tables 4.2.6.8 and 6.1.1.4'

loop_
_geom_angle_atom_site_label_1
_geom_angle_atom_site_label_2
_geom_angle_atom_site_label_3
_geom_angle
_geom_angle_site_symmetry_1
_geom_angle_site_symmetry_3
_geom_angle_publ_flag
Cl1 Pt1 Cl2 82.31(10) . . ?
P2 Pt1 Cl2 93.02(10) . . ?
P2 Pt1 Cl1 173.55(12) . . ?
P2 Pt1 P1 91.48(11) . . ?
P1 Pt1 Cl2 174.88(11) . . ?
P1 Pt1 Cl1 93.01(11) . . ?
Cl2 Pt2 Cl1 82.57(10) . . ?
P3 Pt2 Cl2 90.02(11) . . ?
P3 Pt2 Cl1 172.56(10) . . ?
P3 Pt2 P4 96.61(12) . . ?
P4 Pt2 Cl2 173.36(13) . . ?
P4 Pt2 Cl1 90.79(12) . . ?
Pt2 Cl2 Pt1 88.75(10) . . ?
Pt2 Cl1 Pt1 88.72(10) . . ?
O5 P3 Pt2 111.8(3) . . ?
O5 P3 N12 108.3(5) . . ?
O6 P3 Pt2 111.0(3) . . ?
O6 P3 O5 96.3(4) . . ?
O6 P3 N12 108.2(5) . . ?
N12 P3 Pt2 119.0(4) . . ?
O7 P4 Pt2 111.6(4) . . ?
O7 P4 N11 108.4(5) . . ?
O8 P4 Pt2 111.7(4) . . ?
O8 P4 O7 96.5(6) . . ?
O8 P4 N11 106.5(6) . . ?
N11 P4 Pt2 119.5(4) . . ?
O4 P2 Pt1 111.7(3) . . ?
O4 P2 O3 101.3(4) . . ?
O4 P2 N2 108.8(5) . . ?
O3 P2 Pt1 111.4(3) . . ?
O3 P2 N2 104.9(5) . . ?
N2 P2 Pt1 117.3(4) . . ?
O2 P1 Pt1 113.1(3) . . ?
O2 P1 O1 100.6(5) . . ?
O2 P1 N1 105.2(5) . . ?
O1 P1 Pt1 111.9(4) . . ?
O1 P1 N1 107.2(5) . . ?
N1 P1 Pt1 117.3(4) . . ?
C10 O4 P2 121.8(8) . . ?
C17 O5 P3 119.6(8) . . ?
C18 O6 P3 120.1(8) . . ?
C8 O2 P1 122.0(8) . . ?
C9 O3 P2 119.8(8) . . ?
C7 O1 P1 120.0(8) . . ?
C19 O7 P4 120.3(9) . . ?
C20 O8 P4 118.2(10) . . ?
N2 B1 N1 121.6(11) . . ?
N3 B1 N1 118.8(11) . . ?
N3 B1 N2 119.3(11) . . ?
B1 N1 P1 127.8(8) . . ?
B1 N1 C1 115.7(11) . . ?
B1 N1 C1' 114(3) . . ?
C1 N1 P1 114.9(10) . . ?
C1' N1 P1 116(2) . . ?
B1 N2 P2 130.6(8) . . ?
B1 N2 C6 115.2(11) . . ?
B1 N2 C6' 111(3) . . ?
C6 N2 P2 114.1(9) . . ?
C6' N2 P2 113(2) . . ?
B1 N3 C3 125.0(13) . . ?
B1 N3 C3' 125(3) . . ?
B1 N3 C4 124.3(11) . . ?
C4 N3 C3 110.7(12) . . ?
C4 N3 C3' 110(2) . . ?
N1 C1 H1A 110.5 . . ?
N1 C1 H1B 110.5 . . ?
N1 C1 C2 105.9(13) . . ?
H1A C1 H1B 108.7 . . ?
C2 C1 H1A 110.5 . . ?
C2 C1 H1B 110.5 . . ?
N1 C1' H1'A 110.3 . . ?
N1 C1' H1'B 110.3 . . ?
H1'A C1' H1'B 108.6 . . ?
C2' C1' N1 107(3) . . ?
C2' C1' H1'A 110.3 . . ?
C2' C1' H1'B 110.3 . . ?
C1 C2 H2A 110.1 . . ?
C1 C2 H2B 110.1 . . ?
C1 C2 C3 108(2) . . ?
H2A C2 H2B 108.4 . . ?
C3 C2 H2A 110.1 . . ?
C3 C2 H2B 110.1 . . ?
C1' C2' H2'A 111.2 . . ?
C1' C2' H2'B 111.2 . . ?
C1' C2' C3' 103(6) . . ?
H2'A C2' H2'B 109.1 . . ?
C3' C2' H2'A 111.2 . . ?
C3' C2' H2'B 111.2 . . ?
N3 C3 C2 111(2) . . ?
N3 C3 H3A 109.4 . . ?
N3 C3 H3B 109.4 . . ?
C2 C3 H3A 109.4 . . ?
C2 C3 H3B 109.4 . . ?
H3A C3 H3B 108.0 . . ?
N3 C3' C2' 104(4) . . ?
N3 C3' H3'A 110.9 . . ?
N3 C3' H3'B 110.9 . . ?
C2' C3' H3'A 110.9 . . ?
C2' C3' H3'B 110.9 . . ?
H3'A C3' H3'B 108.9 . . ?
N3 C4 H4AA 109.4 . . ?
N3 C4 H4AB 109.4 . . ?
N3 C4 H4BC 109.1 . . ?
N3 C4 H4BD 109.1 . . ?
N3 C4 C5 111.4(13) . . ?
N3 C4 C5' 112(3) . . ?
H4AA C4 H4AB 108.0 . . ?
H4BC C4 H4BD 107.9 . . ?
C5 C4 H4AA 109.4 . . ?
C5 C4 H4AB 109.4 . . ?
C5' C4 H4BC 109.1 . . ?
C5' C4 H4BD 109.1 . . ?
C4 C5 H5A 109.3 . . ?
C4 C5 H5B 109.3 . . ?
H5A C5 H5B 107.9 . . ?
C6 C5 C4 111.8(18) . . ?
C6 C5 H5A 109.3 . . ?
C6 C5 H5B 109.3 . . ?
C4 C5' H5'A 111.3 . . ?
C4 C5' H5'B 111.3 . . ?
H5'A C5' H5'B 109.2 . . ?
C6' C5' C4 102(4) . . ?
C6' C5' H5'A 111.3 . . ?
C6' C5' H5'B 111.3 . . ?
N2 C6 H6A 110.4 . . ?
N2 C6 H6B 110.4 . . ?
C5 C6 N2 106.8(15) . . ?
C5 C6 H6A 110.4 . . ?
C5 C6 H6B 110.4 . . ?
H6A C6 H6B 108.6 . . ?
N2 C6' H6'A 109.0 . . ?
N2 C6' H6'B 109.0 . . ?
C5' C6' N2 113(4) . . ?
C5' C6' H6'A 109.0 . . ?
C5' C6' H6'B 109.0 . . ?
H6'A C6' H6'B 107.8 . . ?
O1 C7 H7A 109.5 . . ?
O1 C7 H7B 109.5 . . ?
O1 C7 H7C 109.5 . . ?
H7A C7 H7B 109.5 . . ?
H7A C7 H7C 109.5 . . ?
H7B C7 H7C 109.5 . . ?
O2 C8 H8A 109.5 . . ?
O2 C8 H8B 109.5 . . ?
O2 C8 H8C 109.5 . . ?
H8A C8 H8B 109.5 . . ?
H8A C8 H8C 109.5 . . ?
H8B C8 H8C 109.5 . . ?
O3 C9 H9A 109.5 . . ?
O3 C9 H9B 109.5 . . ?
O3 C9 H9C 109.5 . . ?
H9A C9 H9B 109.5 . . ?
H9A C9 H9C 109.5 . . ?
H9B C9 H9C 109.5 . . ?
O4 C10 H10A 109.5 . . ?
O4 C10 H10B 109.5 . . ?
O4 C10 H10C 109.5 . . ?
H10A C10 H10B 109.5 . . ?
H10A C10 H10C 109.5 . . ?
H10B C10 H10C 109.5 . . ?
N12 B11 N11 123.3(11) . . ?
N13 B11 N11 118.2(11) . . ?
N13 B11 N12 118.4(11) . . ?
B11 N11 P4 129.8(9) . . ?
B11 N11 C11 115.2(11) . . ?
C11 N11 P4 115.0(9) . . ?
B11 N12 P3 130.8(8) . . ?
B11 N12 C16 117.0(9) . . ?
C16 N12 P3 112.1(8) . . ?
B11 N13 C13 123.8(11) . . ?
B11 N13 C14 124.5(11) . . ?
C14 N13 C13 111.7(11) . . ?
N11 C11 H11A 109.5 . . ?
N11 C11 H11B 109.5 . . ?
N11 C11 C12 110.6(11) . . ?
H11A C11 H11B 108.1 . . ?
C12 C11 H11A 109.5 . . ?
C12 C11 H11B 109.5 . . ?
C11 C12 H12A 109.9 . . ?
C11 C12 H12B 109.9 . . ?
H12A C12 H12B 108.3 . . ?
C13 C12 C11 109.0(12) . . ?
C13 C12 H12A 109.9 . . ?
C13 C12 H12B 109.9 . . ?
N13 C13 C12 111.8(11) . . ?
N13 C13 H13A 109.3 . . ?
N13 C13 H13B 109.3 . . ?
C12 C13 H13A 109.3 . . ?
C12 C13 H13B 109.3 . . ?
H13A C13 H13B 107.9 . . ?
N13 C14 H14A 109.2 . . ?
N13 C14 H14B 109.2 . . ?
N13 C14 C15 112.0(11) . . ?
H14A C14 H14B 107.9 . . ?
C15 C14 H14A 109.2 . . ?
C15 C14 H14B 109.2 . . ?
C14 C15 H15A 109.4 . . ?
C14 C15 H15B 109.4 . . ?
C14 C15 C16 111.0(14) . . ?
H15A C15 H15B 108.0 . . ?
C16 C15 H15A 109.4 . . ?
C16 C15 H15B 109.4 . . ?
N12 C16 C15 109.1(11) . . ?
N12 C16 H16A 109.9 . . ?
N12 C16 H16B 109.9 . . ?
C15 C16 H16A 109.9 . . ?
C15 C16 H16B 109.9 . . ?
H16A C16 H16B 108.3 . . ?
O5 C17 H17A 109.5 . . ?
O5 C17 H17B 109.5 . . ?
O5 C17 H17C 109.5 . . ?
H17A C17 H17B 109.5 . . ?
H17A C17 H17C 109.5 . . ?
H17B C17 H17C 109.5 . . ?
O6 C18 H18A 109.5 . . ?
O6 C18 H18B 109.5 . . ?
O6 C18 H18C 109.5 . . ?
H18A C18 H18B 109.5 . . ?
H18A C18 H18C 109.5 . . ?
H18B C18 H18C 109.5 . . ?
O7 C19 H19A 109.5 . . ?
O7 C19 H19B 109.5 . . ?
O7 C19 H19C 109.5 . . ?
H19A C19 H19B 109.5 . . ?
H19A C19 H19C 109.5 . . ?
H19B C19 H19C 109.5 . . ?
O8 C20 H20A 109.5 . . ?
O8 C20 H20B 109.5 . . ?
O8 C20 H20C 109.5 . . ?
H20A C20 H20B 109.5 . . ?
H20A C20 H20C 109.5 . . ?
H20B C20 H20C 109.5 . . ?
O102 S101 O103 116.3(8) . . ?
O102 S101 O104 115.1(7) . . ?
O102 S101 C105 102.6(7) . . ?
O103 S101 O104 115.2(6) . . ?
O103 S101 C105 101.6(7) . . ?
O104 S101 C105 103.0(6) . . ?
F106 C105 S101 112.5(10) . . ?
F107 C105 S101 111.7(10) . . ?
F107 C105 F106 106.4(12) . . ?
F107 C105 F108 107.4(13) . . ?
F108 C105 S101 111.5(10) . . ?
F108 C105 F106 107.1(11) . . ?
O112 S111 O113 116.4(14) . . ?
O112 S111 O114 115.7(13) . . ?
O112 S111 C115 105.2(13) . . ?
O112 S111 O12' 36.9(16) . . ?
O112 S111 O14' 101(3) . . ?
O112 S111 C15' 139.1(17) . . ?
O113 S111 C115 100.2(10) . . ?
O113 S111 O14' 111(3) . . ?
O113 S111 C15' 88.9(16) . . ?
O114 S111 O113 113.5(13) . . ?
O114 S111 C115 103.1(13) . . ?
O114 S111 O12' 112(3) . . ?
O114 S111 O14' 22.1(19) . . ?
O114 S111 C15' 77.1(18) . . ?
C115 S111 C15' 35.4(11) . . ?
O12' S111 O113 135(3) . . ?
O12' S111 C115 70.7(19) . . ?
O12' S111 O14' 110(3) . . ?
O12' S111 C15' 102(2) . . ?
O13' S111 O112 100(3) . . ?
O13' S111 O113 16(2) . . ?
O13' S111 O114 125(3) . . ?
O13' S111 C115 106(3) . . ?
O13' S111 O12' 121(3) . . ?
O13' S111 O14' 117(3) . . ?
O13' S111 C15' 102(2) . . ?
O14' S111 C115 124(2) . . ?
O14' S111 C15' 99(3) . . ?
S111 O112 S11' 4.7(16) . . ?
O12' O112 S111 74(2) . . ?
O12' O112 S11' 70(2) . . ?
S111 O113 S11' 2.2(13) . . ?
S11' O114 S111 3.8(14) . . ?
O14' O114 S111 84(5) . . ?
O14' O114 S11' 86(5) . . ?
S111 C115 O12' 45.6(14) . . ?
F116 C115 S111 111.0(17) . . ?
F116 C115 F117 107.9(19) . . ?
F116 C115 S11' 113(2) . . ?
F116 C115 O12' 85(2) . . ?
F117 C115 S111 108.6(16) . . ?
F117 C115 S11' 110(2) . . ?
F117 C115 O12' 154(2) . . ?
F118 C115 S111 113.9(17) . . ?
F118 C115 F116 109.6(19) . . ?
F118 C115 F117 105.6(18) . . ?
F118 C115 S11' 111(2) . . ?
F118 C115 O12' 90(2) . . ?
S11' C115 S111 3.4(14) . . ?
S11' C115 O12' 44.7(10) . . ?
C15' C115 S111 74.5(16) . . ?
C15' C115 F116 149(2) . . ?
C15' C115 F117 45(2) . . ?
C15' C115 F118 94(3) . . ?
C15' C115 S11' 73.8(16) . . ?
C15' C115 O12' 115(2) . . ?
F16' C115 S111 145(3) . . ?
F16' C115 F116 80(3) . . ?
F16' C115 F117 38(3) . . ?
F16' C115 F118 92(4) . . ?
F16' C115 S11' 146(4) . . ?
F16' C115 O12' 165(4) . . ?
F16' C115 C15' 80(3) . . ?
C115 F116 F16' 38.9(17) . . ?
C115 F117 F17' 115(2) . . ?
C15' F117 C115 54(3) . . ?
C15' F117 F17' 69(3) . . ?
F16' F117 C115 45(3) . . ?
F16' F117 C15' 95(4) . . ?
F16' F117 F17' 160(4) . . ?
C115 F118 C15' 38.3(17) . . ?
C115 F118 F16' 35.5(19) . . ?
F16' F118 C15' 45.4(12) . . ?
O112 S11' O113 110(3) . . ?
O112 S11' C115 107(2) . . ?
O112 S11' O13' 94(3) . . ?
O112 S11' O14' 103(3) . . ?
O112 S11' C15' 143(2) . . ?
O113 S11' C115 98(2) . . ?
O113 S11' C15' 88(2) . . ?
O114 S11' O112 120(3) . . ?
O114 S11' O113 111(3) . . ?
O114 S11' C115 109(2) . . ?
O114 S11' O12' 119(3) . . ?
O114 S11' O13' 122(3) . . ?
O114 S11' O14' 22.9(17) . . ?
O114 S11' C15' 81(2) . . ?
C115 S11' C15' 36.4(12) . . ?
O12' S11' O112 37.3(18) . . ?
O12' S11' O113 129(3) . . ?
O12' S11' C115 73.0(16) . . ?
O12' S11' O13' 116.5(15) . . ?
O12' S11' O14' 115.5(14) . . ?
O12' S11' C15' 106.6(14) . . ?
O13' S11' O113 15(2) . . ?
O13' S11' C115 103.1(16) . . ?
O13' S11' C15' 100.1(11) . . ?
O14' S11' O113 107(3) . . ?
O14' S11' C115 131.0(19) . . ?
O14' S11' O13' 112.8(13) . . ?
O14' S11' C15' 102.9(13) . . ?
S111 O12' C115 63.8(15) . . ?
O112 O12' S111 69(2) . . ?
O112 O12' C115 129(3) . . ?
O112 O12' S11' 72(3) . . ?
S11' O12' S111 4.4(17) . . ?
S11' O12' C115 62.3(14) . . ?
S111 O13' S11' 1.2(15) . . ?
O114 O14' S111 74(4) . . ?
O114 O14' S11' 71(4) . . ?
S11' O14' S111 4.2(13) . . ?
C115 C15' S111 70.1(16) . . ?
C115 C15' F118 47.2(17) . . ?
C115 C15' S11' 69.8(16) . . ?
C115 C15' F16' 45(2) . . ?
C115 C15' F17' 137(3) . . ?
C115 C15' F18' 116(3) . . ?
F117 C15' S111 130(4) . . ?
F117 C15' C115 81(3) . . ?
F117 C15' F118 97(3) . . ?
F117 C15' S11' 133(4) . . ?
F117 C15' F16' 39(3) . . ?
F117 C15' F17' 70(3) . . ?
F117 C15' F18' 111(4) . . ?
F118 C15' S111 92.6(19) . . ?
F118 C15' S11' 90.1(18) . . ?
S11' C15' S111 3.3(13) . . ?
F16' C15' S111 112(2) . . ?
F16' C15' F118 62(2) . . ?
F16' C15' S11' 112.2(17) . . ?
F16' C15' F17' 107.4(19) . . ?
F17' C15' S111 105(2) . . ?
F17' C15' F118 162(2) . . ?
F17' C15' S11' 107.9(17) . . ?
F18' C15' S111 117(2) . . ?
F18' C15' F118 68(2) . . ?
F18' C15' S11' 114.4(17) . . ?
F18' C15' F16' 110(2) . . ?
F18' C15' F17' 104.7(19) . . ?
C115 F16' F116 61(3) . . ?
C115 F16' F118 53(3) . . ?
C115 F16' C15' 55(3) . . ?
F116 F16' F118 86(2) . . ?
F117 F16' C115 97(4) . . ?
F117 F16' F116 134(5) . . ?
F117 F16' F118 113(5) . . ?
F117 F16' C15' 46(3) . . ?
C15' F16' F116 112.1(19) . . ?
C15' F16' F118 73(2) . . ?
C15' F17' F117 41.3(19) . . ?
O122 S121 C125 100.3(13) . . ?
O123 S121 O122 116.5(16) . . ?
O123 S121 C125 100.4(12) . . ?
O124 S121 O122 116.8(17) . . ?
O124 S121 O123 117.4(16) . . ?
O124 S121 C125 100.1(14) . . ?
F126 C125 S121 108.3(17) . . ?
F126 C125 F127 110.7(19) . . ?
F127 C125 S121 108.8(17) . . ?
F128 C125 S121 110.3(16) . . ?
F128 C125 F126 109.4(19) . . ?
F128 C125 F127 109.3(19) . . ?

loop_
_geom_bond_atom_site_label_1
_geom_bond_atom_site_label_2
_geom_bond_distance
_geom_bond_site_symmetry_2
_geom_bond_publ_flag
Pt1 Cl2 2.410(3) . ?
Pt1 Cl1 2.406(3) . ?
Pt1 P2 2.198(3) . ?
Pt1 P1 2.201(3) . ?
Pt2 Cl2 2.399(3) . ?
Pt2 Cl1 2.404(3) . ?
Pt2 P3 2.190(3) . ?
Pt2 P4 2.194(3) . ?
P3 O5 1.583(9) . ?
P3 O6 1.572(8) . ?
P3 N12 1.626(9) . ?
P4 O7 1.582(10) . ?
P4 O8 1.574(9) . ?
P4 N11 1.626(11) . ?
P2 O4 1.574(9) . ?
P2 O3 1.585(8) . ?
P2 N2 1.629(10) . ?
P1 O2 1.568(9) . ?
P1 O1 1.575(9) . ?
P1 N1 1.631(10) . ?
O4 C10 1.436(15) . ?
O5 C17 1.434(15) . ?
O6 C18 1.464(15) . ?
O2 C8 1.441(15) . ?
O3 C9 1.452(15) . ?
O1 C7 1.464(16) . ?
O7 C19 1.431(18) . ?
O8 C20 1.465(19) . ?
B1 N1 1.457(17) . ?
B1 N2 1.442(17) . ?
B1 N3 1.403(17) . ?
N1 C1 1.526(17) . ?
N1 C1' 1.54(3) . ?
N2 C6 1.551(17) . ?
N2 C6' 1.57(3) . ?
N3 C3 1.45(2) . ?
N3 C3' 1.46(3) . ?
N3 C4 1.444(17) . ?
C1 H1A 0.9900 . ?
C1 H1B 0.9900 . ?
C1 C2 1.54(2) . ?
C1' H1'A 0.9900 . ?
C1' H1'B 0.9900 . ?
C1' C2' 1.53(3) . ?
C2 H2A 0.9900 . ?
C2 H2B 0.9900 . ?
C2 C3 1.58(3) . ?
C2' H2'A 0.9900 . ?
C2' H2'B 0.9900 . ?
C2' C3' 1.58(4) . ?
C3 H3A 0.9900 . ?
C3 H3B 0.9900 . ?
C3' H3'A 0.9900 . ?
C3' H3'B 0.9900 . ?
C4 H4AA 0.9900 . ?
C4 H4AB 0.9900 . ?
C4 H4BC 0.9900 . ?
C4 H4BD 0.9900 . ?
C4 C5 1.56(2) . ?
C4 C5' 1.56(3) . ?
C5 H5A 0.9900 . ?
C5 H5B 0.9900 . ?
C5 C6 1.45(3) . ?
C5' H5'A 0.9900 . ?
C5' H5'B 0.9900 . ?
C5' C6' 1.46(3) . ?
C6 H6A 0.9900 . ?
C6 H6B 0.9900 . ?
C6' H6'A 0.9900 . ?
C6' H6'B 0.9900 . ?
C7 H7A 0.9800 . ?
C7 H7B 0.9800 . ?
C7 H7C 0.9800 . ?
C8 H8A 0.9800 . ?
C8 H8B 0.9800 . ?
C8 H8C 0.9800 . ?
C9 H9A 0.9800 . ?
C9 H9B 0.9800 . ?
C9 H9C 0.9800 . ?
C10 H10A 0.9800 . ?
C10 H10B 0.9800 . ?
C10 H10C 0.9800 . ?
B11 N11 1.479(16) . ?
B11 N12 1.460(16) . ?
B11 N13 1.399(17) . ?
N11 C11 1.497(16) . ?
N12 C16 1.498(16) . ?
N13 C13 1.473(15) . ?
N13 C14 1.457(19) . ?
C11 H11A 0.9900 . ?
C11 H11B 0.9900 . ?
C11 C12 1.497(19) . ?
C12 H12A 0.9900 . ?
C12 H12B 0.9900 . ?
C12 C13 1.50(2) . ?
C13 H13A 0.9900 . ?
C13 H13B 0.9900 . ?
C14 H14A 0.9900 . ?
C14 H14B 0.9900 . ?
C14 C15 1.48(2) . ?
C15 H15A 0.9900 . ?
C15 H15B 0.9900 . ?
C15 C16 1.536(19) . ?
C16 H16A 0.9900 . ?
C16 H16B 0.9900 . ?
C17 H17A 0.9800 . ?
C17 H17B 0.9800 . ?
C17 H17C 0.9800 . ?
C18 H18A 0.9800 . ?
C18 H18B 0.9800 . ?
C18 H18C 0.9800 . ?
C19 H19A 0.9800 . ?
C19 H19B 0.9800 . ?
C19 H19C 0.9800 . ?
C20 H20A 0.9800 . ?
C20 H20B 0.9800 . ?
C20 H20C 0.9800 . ?
S101 O102 1.398(10) . ?
S101 O103 1.427(10) . ?
S101 O104 1.433(8) . ?
S101 C105 1.807(15) . ?
C105 F106 1.335(14) . ?
C105 F107 1.325(15) . ?
C105 F108 1.331(15) . ?
S111 O112 1.394(16) . ?
S111 O113 1.441(15) . ?
S111 O114 1.420(16) . ?
S111 C115 1.79(2) . ?
S111 O12' 1.43(4) . ?
S111 O13' 1.33(4) . ?
S111 O14' 1.47(5) . ?
S111 C15' 1.84(4) . ?
O112 S11' 1.41(4) . ?
O112 O12' 0.89(4) . ?
O113 S11' 1.54(4) . ?
O114 S11' 1.35(5) . ?
O114 O14' 0.56(4) . ?
C115 F116 1.33(2) . ?
C115 F117 1.34(2) . ?
C115 F118 1.309(19) . ?
C115 S11' 1.75(4) . ?
C115 O12' 1.89(4) . ?
C115 C15' 1.11(4) . ?
C115 F16' 0.96(4) . ?
F116 F16' 1.50(5) . ?
F117 C15' 0.96(5) . ?
F117 F16' 0.83(5) . ?
F117 F17' 1.36(5) . ?
F118 C15' 1.78(4) . ?
F118 F16' 1.64(6) . ?
S11' O12' 1.388(17) . ?
S11' O13' 1.445(15) . ?
S11' O14' 1.426(16) . ?
S11' C15' 1.79(2) . ?
C15' F16' 1.33(2) . ?
C15' F17' 1.35(2) . ?
C15' F18' 1.31(2) . ?
S121 O122 1.410(17) . ?
S121 O123 1.407(18) . ?
S121 O124 1.406(18) . ?
S121 C125 1.83(2) . ?
C125 F126 1.312(19) . ?
C125 F127 1.315(19) . ?
C125 F128 1.308(19) . ?
